data_4313444
loop_
_publ_author_name
'John F. Berry'
'F. Albert Cotton'
'Lee M. Daniels'
'Carlos A. Murillo'
'Xiaoping Wang'

_publ_contact_author_address
;  Laboratory for Molecular Structure and Bonding
   Dept. of Chemistry
   Texas A&M University, PO Box  30012
   College Station, TX 77842-3012, USA
;
_publ_contact_author_email cotton@tamu.edu
_publ_contact_author_fax '(979) 845 9351'
_publ_contact_author_name 'F. A. Cotton'
_publ_contact_author_phone '(979) 845 4432'
_publ_section_title
;
 Oxidation of Ni3(dpa)4Cl2 and Cu3(dpa)4Cl2: Nickel-Nickel Bonding
 Interaction, but No Copper-Copper Bonds
;
_journal_name_full 'Inorganic Chemistry'
_journal_page_first 2418
_journal_page_last 2427
_journal_paper_doi 10.1021/ic0262740
_journal_volume 42
_journal_year 2003
_chemical_formula_sum 'C45 H42 Cl10 F18 N12 Ni3 P3'
_chemical_formula_weight 1716.45
_chemical_name_common 'Ni3(C10H8N3)4(PF6)3 (CH2Cl2)5'
_chemical_name_systematic
; 
 ? 
;
_space_group_IT_number 13
_symmetry_cell_setting monoclinic
_symmetry_space_group_name_Hall '-P 2yac'
_symmetry_space_group_name_H-M 'P 1 2/n 1'
_atom_sites_solution_hydrogens geom
_atom_sites_solution_primary direct
_atom_sites_solution_secondary difmap
_audit_creation_method SHELXL-97
_cell_angle_alpha 90.00
_cell_angle_beta 111.509(2)
_cell_angle_gamma 90.00
_cell_formula_units_Z 4
_cell_length_a 23.072(2)
_cell_length_b 11.8337(11)
_cell_length_c 25.771(2)
_cell_measurement_reflns_used 7073
_cell_measurement_temperature 293(2)
_cell_measurement_theta_max 54.7
_cell_measurement_theta_min 4.9
_cell_volume 6546.2(10)
_computing_cell_refinement SAINT
_computing_data_collection SMART
_computing_data_reduction SAINT
_computing_structure_refinement 'SHELXL-97 (Sheldrick, 1997)'
_computing_structure_solution 'SHELXS-97 (Sheldrick, 1990)'
_diffrn_ambient_temperature 213(2)
_diffrn_measured_fraction_theta_full 0.990
_diffrn_measured_fraction_theta_max 0.990
_diffrn_measurement_device_type 'Bruker SMART 1000'
_diffrn_measurement_method \w-scans
_diffrn_radiation_monochromator graphite
_diffrn_radiation_source 'normal-focus sealed tube'
_diffrn_radiation_type MoK\a
_diffrn_radiation_wavelength 0.71073
_diffrn_reflns_av_R_equivalents 0.0288
_diffrn_reflns_av_sigmaI/netI 0.0328
_diffrn_reflns_limit_h_max 27
_diffrn_reflns_limit_h_min -18
_diffrn_reflns_limit_k_max 14
_diffrn_reflns_limit_k_min -14
_diffrn_reflns_limit_l_max 30
_diffrn_reflns_limit_l_min -30
_diffrn_reflns_number 32830
_diffrn_reflns_theta_full 25.04
_diffrn_reflns_theta_max 25.04
_diffrn_reflns_theta_min 1.92
_diffrn_standards_number 0
_exptl_absorpt_coefficient_mu 1.431
_exptl_absorpt_correction_T_max 0.526
_exptl_absorpt_correction_T_min 0.384
_exptl_absorpt_correction_type multi-scan
_exptl_crystal_colour 'navy blue'
_exptl_crystal_density_diffrn 1.742
_exptl_crystal_density_meas ?
_exptl_crystal_density_method 'not measured'
_exptl_crystal_description block
_exptl_crystal_F_000 3428
_exptl_crystal_size_max 0.658
_exptl_crystal_size_mid 0.568
_exptl_crystal_size_min 0.449
_refine_diff_density_max 0.775
_refine_diff_density_min -0.643
_refine_diff_density_rms 0.094
_refine_ls_extinction_method none
_refine_ls_goodness_of_fit_ref 1.062
_refine_ls_hydrogen_treatment noref
_refine_ls_matrix_type full
_refine_ls_number_parameters 859
_refine_ls_number_reflns 11466
_refine_ls_number_restraints 3
_refine_ls_restrained_S_all 1.062
_refine_ls_R_factor_all 0.0730
_refine_ls_R_factor_gt 0.0612
_refine_ls_shift/su_max 0.066
_refine_ls_shift/su_mean 0.004
_refine_ls_structure_factor_coef Fsqd
_refine_ls_weighting_details 'calc w=1/[\s^2^(Fo^2^)+(0.060P)^2^+28.0P] where P=(Fo^2^+2Fc^2^)/3'
_refine_ls_weighting_scheme calc
_refine_ls_wR_factor_gt 0.1503
_refine_ls_wR_factor_ref 0.1589
_reflns_number_gt 9582
_reflns_number_total 11466
_reflns_threshold_expression >2sigma(I)
_cod_data_source_file ic0262740si20030129_021710_4.cif
_cod_data_source_block xl
_cod_depositor_comments
;
The following automatic conversions were performed:

'_symmetry_cell_setting' value 'Monoclinic' changed to 'monoclinic'
according to the built-in table from CIF Core dictionary named
'cif_core.dic' version 2.4.1 from 2010-06-29.

Automatic conversion script
Id: cif_fix_values 1646 2011-03-28 12:23:43Z adriana 

The following automatic conversions were performed:

'_exptl_crystal_density_meas' value 'not measured' was changed to '?'
- the value is perceived as not measured.

Automatic conversion script
Id: cif_fix_values 3008 2015-01-20 13:52:24Z robertas 
;
_cod_original_cell_volume 6546.2(11)
_cod_database_code 4313444

loop_
_symmetry_equiv_pos_as_xyz
'x, y, z'
'-x+1/2, y, -z+1/2'
'-x, -y, -z'
'x-1/2, -y, z-1/2'

loop_
_atom_site_label
_atom_site_type_symbol
_atom_site_fract_x
_atom_site_fract_y
_atom_site_fract_z
_atom_site_U_iso_or_equiv
_atom_site_adp_type
_atom_site_occupancy
_atom_site_symmetry_multiplicity
_atom_site_calc_flag
_atom_site_refinement_flags
_atom_site_disorder_assembly
_atom_site_disorder_group
Ni1 Ni 0.14884(3) 0.03813(5) 0.24440(2) 0.02679(15) Uani 1 1 d . . .
Ni2 Ni 0.2500 0.03703(7) 0.2500 0.02464(19) Uani 1 2 d S . .
N1 N 0.16265(19) -0.1136(3) 0.27405(17) 0.0323(9) Uani 1 1 d . . .
N2 N 0.26824(19) -0.0754(3) 0.30510(17) 0.0325(9) Uani 1 1 d . . .
N3 N 0.37145(19) -0.0238(3) 0.32927(16) 0.0308(9) Uani 1 1 d . . .
N4 N 0.17878(18) 0.1002(3) 0.31861(17) 0.0309(9) Uani 1 1 d . . .
N5 N 0.27041(18) 0.1498(3) 0.30594(16) 0.0272(8) Uani 1 1 d . . .
N6 N 0.35594(17) 0.1909(3) 0.28314(16) 0.0282(8) Uani 1 1 d . . .
C1 C 0.1135(3) -0.1849(5) 0.2637(2) 0.0427(13) Uani 1 1 d . . .
H1 H 0.0735 -0.1588 0.2434 0.051 Uiso 1 1 calc R . .
C2 C 0.1214(3) -0.2940(5) 0.2822(3) 0.0521(15) Uani 1 1 d . . .
H2 H 0.0871 -0.3413 0.2753 0.063 Uiso 1 1 calc R . .
C3 C 0.1813(3) -0.3335(5) 0.3117(3) 0.0528(15) Uani 1 1 d . . .
H3 H 0.1874 -0.4069 0.3255 0.063 Uiso 1 1 calc R . .
C4 C 0.2310(3) -0.2637(4) 0.3201(2) 0.0425(13) Uani 1 1 d . . .
H4 H 0.2713 -0.2908 0.3382 0.051 Uiso 1 1 calc R . .
C5 C 0.2216(2) -0.1509(4) 0.3017(2) 0.0329(11) Uani 1 1 d . . .
C6 C 0.3278(2) -0.0774(4) 0.3443(2) 0.0323(11) Uani 1 1 d . . .
C7 C 0.3449(3) -0.1252(5) 0.3973(2) 0.0409(12) Uani 1 1 d . . .
H7 H 0.3152 -0.1617 0.4077 0.049 Uiso 1 1 calc R . .
C8 C 0.4053(3) -0.1186(5) 0.4340(2) 0.0518(15) Uani 1 1 d . . .
H8 H 0.4169 -0.1518 0.4691 0.062 Uiso 1 1 calc R . .
C9 C 0.4493(3) -0.0617(5) 0.4184(2) 0.0474(14) Uani 1 1 d . . .
H9 H 0.4904 -0.0558 0.4430 0.057 Uiso 1 1 calc R . .
C10 C 0.4313(2) -0.0150(5) 0.3668(2) 0.0397(12) Uani 1 1 d . . .
H10 H 0.4604 0.0242 0.3567 0.048 Uiso 1 1 calc R . .
C11 C 0.1431(3) 0.0948(5) 0.3504(2) 0.0391(12) Uani 1 1 d . . .
H11 H 0.1057 0.0554 0.3370 0.047 Uiso 1 1 calc R . .
C12 C 0.1608(3) 0.1460(6) 0.4016(3) 0.0525(15) Uani 1 1 d . . .
H12 H 0.1354 0.1422 0.4224 0.063 Uiso 1 1 calc R . .
C13 C 0.2169(3) 0.2032(6) 0.4219(2) 0.0507(15) Uani 1 1 d . . .
H13 H 0.2291 0.2398 0.4561 0.061 Uiso 1 1 calc R . .
C14 C 0.2541(3) 0.2057(5) 0.3912(2) 0.0402(12) Uani 1 1 d . . .
H14 H 0.2926 0.2415 0.4053 0.048 Uiso 1 1 calc R . .
C15 C 0.2349(2) 0.1551(4) 0.33895(19) 0.0282(10) Uani 1 1 d . . .
C16 C 0.3137(2) 0.2272(4) 0.30516(19) 0.0275(10) Uani 1 1 d . . .
C17 C 0.3136(2) 0.3423(4) 0.3200(2) 0.0371(11) Uani 1 1 d . . .
H17 H 0.2854 0.3680 0.3355 0.045 Uiso 1 1 calc R . .
C18 C 0.3550(3) 0.4155(4) 0.3115(2) 0.0422(13) Uani 1 1 d . . .
H18 H 0.3552 0.4911 0.3214 0.051 Uiso 1 1 calc R . .
C19 C 0.3969(3) 0.3774(4) 0.2879(2) 0.0411(12) Uani 1 1 d . . .
H19 H 0.4251 0.4269 0.2819 0.049 Uiso 1 1 calc R . .
C20 C 0.3957(2) 0.2657(4) 0.2738(2) 0.0344(11) Uani 1 1 d . . .
H20 H 0.4230 0.2402 0.2573 0.041 Uiso 1 1 calc R . .
Ni3 Ni 0.64395(3) 0.42202(5) 0.20607(3) 0.03032(16) Uani 1 1 d . . .
Ni4 Ni 0.7500 0.42026(7) 0.2500 0.0280(2) Uani 1 2 d S . .
N7 N 0.6564(2) 0.4822(4) 0.14117(17) 0.0348(9) Uani 1 1 d . . .
N8 N 0.7558(2) 0.5325(3) 0.20033(17) 0.0331(9) Uani 1 1 d . . .
N9 N 0.8534(2) 0.5733(3) 0.26555(17) 0.0341(9) Uani 1 1 d . . .
N10 N 0.65145(19) 0.2714(4) 0.18055(17) 0.0335(9) Uani 1 1 d . . .
N11 N 0.75619(19) 0.3083(4) 0.20101(17) 0.0332(9) Uani 1 1 d . . .
N12 N 0.85899(19) 0.3643(3) 0.22500(17) 0.0315(9) Uani 1 1 d . . .
C21 C 0.6119(3) 0.4711(5) 0.0899(2) 0.0457(13) Uani 1 1 d . . .
H21 H 0.5744 0.4369 0.0865 0.055 Uiso 1 1 calc R . .
C22 C 0.6201(3) 0.5087(6) 0.0425(3) 0.0595(17) Uani 1 1 d . . .
H22 H 0.5883 0.5022 0.0077 0.071 Uiso 1 1 calc R . .
C23 C 0.6773(4) 0.5568(6) 0.0481(3) 0.0624(18) Uani 1 1 d . . .
H23 H 0.6845 0.5808 0.0167 0.075 Uiso 1 1 calc R . .
C24 C 0.7230(3) 0.5690(5) 0.1000(2) 0.0513(15) Uani 1 1 d . . .
H24 H 0.7609 0.6017 0.1037 0.062 Uiso 1 1 calc R . .
C25 C 0.7121(3) 0.5316(4) 0.1475(2) 0.0357(11) Uani 1 1 d . . .
C26 C 0.8030(2) 0.6085(4) 0.2211(2) 0.0354(11) Uani 1 1 d . . .
C27 C 0.7993(3) 0.7217(5) 0.2033(3) 0.0496(14) Uani 1 1 d . . .
H27 H 0.7647 0.7466 0.1735 0.060 Uiso 1 1 calc R . .
C28 C 0.8471(3) 0.7953(5) 0.2300(3) 0.0588(17) Uani 1 1 d . . .
H28 H 0.8451 0.8698 0.2179 0.071 Uiso 1 1 calc R . .
C29 C 0.8984(3) 0.7585(5) 0.2753(3) 0.0585(17) Uani 1 1 d . . .
H29 H 0.9311 0.8073 0.2936 0.070 Uiso 1 1 calc R . .
C30 C 0.8993(3) 0.6472(5) 0.2922(3) 0.0459(13) Uani 1 1 d . . .
H30 H 0.9328 0.6225 0.3231 0.055 Uiso 1 1 calc R . .
C31 C 0.6025(3) 0.1996(5) 0.1643(2) 0.0385(12) Uani 1 1 d . . .
H31 H 0.5652 0.2236 0.1668 0.046 Uiso 1 1 calc R . .
C32 C 0.6051(3) 0.0945(5) 0.1447(3) 0.0526(15) Uani 1 1 d . . .
H32 H 0.5698 0.0489 0.1325 0.063 Uiso 1 1 calc R . .
C33 C 0.6608(3) 0.0560(5) 0.1432(3) 0.0554(16) Uani 1 1 d . . .
H33 H 0.6635 -0.0162 0.1300 0.066 Uiso 1 1 calc R . .
C34 C 0.7125(3) 0.1251(4) 0.1612(2) 0.0427(13) Uani 1 1 d . . .
H34 H 0.7506 0.0991 0.1613 0.051 Uiso 1 1 calc R . .
C35 C 0.7072(2) 0.2345(4) 0.1795(2) 0.0338(11) Uani 1 1 d . . .
C36 C 0.8079(2) 0.3144(4) 0.1867(2) 0.0329(11) Uani 1 1 d . . .
C37 C 0.8088(3) 0.2818(5) 0.1346(2) 0.0401(12) Uani 1 1 d . . .
H37 H 0.7742 0.2469 0.1086 0.048 Uiso 1 1 calc R . .
C38 C 0.8615(3) 0.3019(5) 0.1220(2) 0.0427(13) Uani 1 1 d . . .
H38 H 0.8624 0.2809 0.0876 0.051 Uiso 1 1 calc R . .
C39 C 0.9125(3) 0.3536(5) 0.1614(2) 0.0439(13) Uani 1 1 d . . .
H39 H 0.9483 0.3670 0.1538 0.053 Uiso 1 1 calc R . .
C40 C 0.9101(3) 0.3851(5) 0.2121(2) 0.0371(12) Uani 1 1 d . . .
H40 H 0.9442 0.4214 0.2380 0.045 Uiso 1 1 calc R . .
P1 P -0.03279(7) 0.04586(12) 0.22944(6) 0.0401(3) Uani 1 1 d . . .
F1 F 0.04147(14) 0.0385(3) 0.23825(14) 0.0450(7) Uani 1 1 d . . .
F2 F -0.02053(16) 0.1681(3) 0.25693(16) 0.0553(9) Uani 1 1 d . . .
F3 F -0.04556(16) 0.1000(3) 0.16972(15) 0.0552(9) Uani 1 1 d . . .
F4 F -0.04199(16) -0.0768(3) 0.20245(17) 0.0594(9) Uani 1 1 d . . .
F5 F -0.01686(17) -0.0092(3) 0.28958(16) 0.0613(10) Uani 1 1 d . . .
F6 F -0.10470(15) 0.0535(3) 0.22076(18) 0.0623(10) Uani 1 1 d . . .
P2 P 0.45479(7) 0.43793(14) 0.13100(7) 0.0474(4) Uani 1 1 d . . .
F7 F 0.53118(15) 0.4241(3) 0.16139(13) 0.0499(8) Uani 1 1 d . . .
F8 F 0.4561(3) 0.3595(5) 0.0827(2) 0.117(2) Uani 1 1 d . . .
F9 F 0.4672(2) 0.5433(4) 0.0995(2) 0.1083(19) Uani 1 1 d . . .
F10 F 0.4573(3) 0.5165(6) 0.1807(2) 0.119(2) Uani 1 1 d . . .
F11 F 0.4459(2) 0.3355(5) 0.1648(2) 0.120(2) Uani 1 1 d . . .
F12 F 0.3825(2) 0.4529(5) 0.1000(2) 0.1037(18) Uani 1 1 d . . .
P3 P 0.32262(8) 0.54422(14) 0.46633(7) 0.0526(4) Uani 1 1 d . . .
F13 F 0.3910(3) 0.5594(8) 0.5016(3) 0.168(3) Uani 1 1 d . . .
F14 F 0.3116(5) 0.6725(5) 0.4703(3) 0.180(4) Uani 1 1 d . . .
F15 F 0.3097(4) 0.5211(6) 0.5196(3) 0.143(3) Uani 1 1 d . . .
F16 F 0.3356(4) 0.4177(5) 0.4611(3) 0.161(3) Uani 1 1 d . . .
F17 F 0.3351(4) 0.5751(6) 0.4110(2) 0.138(3) Uani 1 1 d . . .
F18 F 0.2542(3) 0.5299(9) 0.4290(4) 0.209(5) Uani 1 1 d . . .
C101 C 0.0321(4) 0.3086(7) 0.0419(3) 0.071(2) Uani 1 1 d . . .
Cl1 Cl 0.07722(8) 0.20611(17) 0.02371(8) 0.0680(5) Uani 1 1 d . . .
Cl2 Cl -0.00539(9) 0.24622(18) 0.08280(7) 0.0715(5) Uani 1 1 d . . .
C102 C -0.0561(6) -0.3772(12) 0.1008(4) 0.129(5) Uani 1 1 d . . .
Cl3 Cl 0.02454(14) -0.3889(3) 0.10768(12) 0.1230(10) Uani 1 1 d . . .
Cl4 Cl -0.0599(3) -0.3414(3) 0.16452(18) 0.183(2) Uani 1 1 d . . .
C103 C 0.5367(8) -0.1908(12) 0.0127(6) 0.083(5) Uiso 0.644(18) 1 d PD A 1
Cl5A Cl 0.5692(3) -0.0694(5) -0.0056(3) 0.093(2) Uani 0.644(18) 1 d PD A 1
Cl6A Cl 0.5710(6) -0.2134(4) 0.0835(3) 0.127(4) Uani 0.644(18) 1 d PD A 1
C203 C 0.5163(12) -0.175(2) 0.0017(7) 0.083(9) Uiso 0.356(18) 1 d PD A 2
Cl5B Cl 0.5805(13) -0.093(3) 0.0025(11) 0.280(17) Uani 0.356(18) 1 d PD A 2
Cl6B Cl 0.5270(12) -0.2167(18) 0.0686(7) 0.234(11) Uani 0.356(18) 1 d PD A 2
C104 C -0.1665(5) -0.0483(13) 0.0835(5) 0.132(5) Uani 1 1 d . . .
Cl7 Cl -0.24110(13) -0.0985(3) 0.07465(11) 0.1088(9) Uani 1 1 d . B .
Cl81 Cl -0.1511(6) -0.0137(19) 0.0308(7) 0.148(6) Uani 0.51(4) 1 d P B 1
Cl82 Cl -0.1713(17) 0.029(2) 0.0256(7) 0.195(9) Uani 0.49(4) 1 d P B 2
C105 C 0.6512(5) 0.2571(8) -0.0468(5) 0.105(3) Uani 1 1 d . . .
Cl9 Cl 0.64859(13) 0.2160(3) 0.01879(11) 0.1074(8) Uani 1 1 d . C .
Cl92 Cl 0.6642(5) 0.1423(5) -0.0773(3) 0.169(5) Uani 0.613(9) 1 d P C 1
Cl91 Cl 0.5855(5) 0.1674(6) -0.1037(3) 0.107(3) Uani 0.387(9) 1 d P C 2

loop_
_atom_site_aniso_label
_atom_site_aniso_U_11
_atom_site_aniso_U_22
_atom_site_aniso_U_33
_atom_site_aniso_U_23
_atom_site_aniso_U_13
_atom_site_aniso_U_12
Ni1 0.0284(3) 0.0235(3) 0.0296(3) 0.0016(2) 0.0120(2) -0.0021(2)
Ni2 0.0276(4) 0.0208(4) 0.0260(4) 0.000 0.0105(3) 0.000
N1 0.037(2) 0.027(2) 0.033(2) 0.0020(17) 0.0131(18) -0.0057(17)
N2 0.033(2) 0.031(2) 0.034(2) 0.0063(17) 0.0136(18) 0.0006(18)
N3 0.035(2) 0.023(2) 0.034(2) 0.0020(17) 0.0116(18) 0.0055(17)
N4 0.031(2) 0.031(2) 0.033(2) 0.0023(17) 0.0151(18) -0.0002(17)
N5 0.030(2) 0.0224(19) 0.030(2) -0.0053(16) 0.0115(17) -0.0010(16)
N6 0.027(2) 0.027(2) 0.031(2) 0.0005(16) 0.0099(17) -0.0001(16)
C1 0.043(3) 0.036(3) 0.052(3) 0.001(2) 0.021(3) -0.008(2)
C2 0.056(4) 0.034(3) 0.064(4) 0.005(3) 0.019(3) -0.012(3)
C3 0.066(4) 0.029(3) 0.064(4) 0.009(3) 0.025(3) -0.006(3)
C4 0.051(3) 0.030(3) 0.045(3) 0.003(2) 0.016(3) 0.000(2)
C5 0.039(3) 0.028(3) 0.031(3) 0.001(2) 0.013(2) -0.002(2)
C6 0.035(3) 0.027(2) 0.036(3) 0.001(2) 0.014(2) 0.006(2)
C7 0.044(3) 0.041(3) 0.037(3) 0.010(2) 0.013(2) 0.003(2)
C8 0.058(4) 0.054(4) 0.035(3) 0.013(3) 0.007(3) 0.013(3)
C9 0.041(3) 0.049(3) 0.042(3) 0.004(3) 0.003(3) 0.005(3)
C10 0.035(3) 0.042(3) 0.040(3) 0.000(2) 0.012(2) 0.006(2)
C11 0.038(3) 0.046(3) 0.040(3) 0.005(2) 0.022(2) 0.000(2)
C12 0.052(4) 0.069(4) 0.048(3) 0.002(3) 0.032(3) 0.005(3)
C13 0.057(4) 0.064(4) 0.037(3) -0.010(3) 0.024(3) -0.003(3)
C14 0.041(3) 0.044(3) 0.034(3) -0.004(2) 0.012(2) 0.001(2)
C15 0.033(3) 0.025(2) 0.029(2) 0.0034(19) 0.014(2) 0.0042(19)
C16 0.029(2) 0.026(2) 0.026(2) -0.0020(19) 0.0088(19) 0.0040(19)
C17 0.038(3) 0.032(3) 0.044(3) -0.004(2) 0.019(2) 0.000(2)
C18 0.044(3) 0.026(3) 0.056(3) -0.008(2) 0.018(3) -0.003(2)
C19 0.037(3) 0.032(3) 0.057(3) -0.001(2) 0.021(3) -0.006(2)
C20 0.030(3) 0.033(3) 0.041(3) 0.001(2) 0.014(2) 0.001(2)
Ni3 0.0365(3) 0.0275(3) 0.0304(3) -0.0013(2) 0.0163(3) 0.0009(3)
Ni4 0.0357(5) 0.0226(4) 0.0301(4) 0.000 0.0172(4) 0.000
N7 0.042(2) 0.034(2) 0.032(2) 0.0021(18) 0.0177(19) 0.0066(19)
N8 0.041(2) 0.026(2) 0.037(2) 0.0063(17) 0.021(2) 0.0034(18)
N9 0.041(2) 0.028(2) 0.038(2) 0.0016(18) 0.021(2) -0.0062(18)
N10 0.036(2) 0.033(2) 0.034(2) -0.0029(18) 0.0163(18) -0.0013(18)
N11 0.036(2) 0.033(2) 0.035(2) -0.0059(18) 0.0182(19) -0.0029(18)
N12 0.040(2) 0.026(2) 0.035(2) 0.0022(17) 0.0219(19) 0.0042(18)
C21 0.049(3) 0.050(3) 0.039(3) 0.001(3) 0.019(3) 0.006(3)
C22 0.064(4) 0.078(5) 0.036(3) 0.002(3) 0.016(3) 0.008(4)
C23 0.081(5) 0.073(5) 0.043(3) 0.013(3) 0.034(3) 0.005(4)
C24 0.059(4) 0.057(4) 0.046(3) 0.014(3) 0.028(3) 0.002(3)
C25 0.046(3) 0.031(3) 0.037(3) 0.002(2) 0.022(2) 0.006(2)
C26 0.043(3) 0.031(3) 0.042(3) 0.005(2) 0.027(2) 0.000(2)
C27 0.056(4) 0.039(3) 0.058(4) 0.016(3) 0.025(3) -0.002(3)
C28 0.068(4) 0.038(3) 0.077(5) 0.011(3) 0.035(4) -0.010(3)
C29 0.068(4) 0.042(3) 0.072(4) 0.002(3) 0.034(4) -0.017(3)
C30 0.050(3) 0.042(3) 0.051(3) -0.002(3) 0.024(3) -0.006(3)
C31 0.041(3) 0.040(3) 0.039(3) -0.005(2) 0.020(2) -0.007(2)
C32 0.058(4) 0.045(3) 0.060(4) -0.016(3) 0.028(3) -0.019(3)
C33 0.074(4) 0.034(3) 0.067(4) -0.017(3) 0.036(4) -0.008(3)
C34 0.051(3) 0.032(3) 0.056(3) -0.009(2) 0.032(3) -0.001(2)
C35 0.042(3) 0.032(3) 0.031(3) -0.001(2) 0.017(2) 0.000(2)
C36 0.041(3) 0.027(2) 0.035(3) 0.004(2) 0.018(2) 0.006(2)
C37 0.044(3) 0.045(3) 0.033(3) -0.002(2) 0.017(2) 0.002(2)
C38 0.048(3) 0.046(3) 0.040(3) 0.001(2) 0.024(3) 0.005(3)
C39 0.045(3) 0.045(3) 0.049(3) 0.007(3) 0.026(3) 0.005(3)
C40 0.040(3) 0.040(3) 0.036(3) 0.006(2) 0.020(2) 0.002(2)
P1 0.0350(7) 0.0334(7) 0.0555(9) 0.0017(6) 0.0205(6) -0.0042(6)
F1 0.0363(16) 0.0429(18) 0.0572(19) 0.0022(15) 0.0185(15) -0.0037(14)
F2 0.057(2) 0.0414(19) 0.073(2) -0.0105(17) 0.0297(19) -0.0058(16)
F3 0.051(2) 0.060(2) 0.055(2) 0.0132(17) 0.0202(17) 0.0080(17)
F4 0.053(2) 0.0420(19) 0.085(3) -0.0072(18) 0.0267(19) -0.0094(16)
F5 0.063(2) 0.062(2) 0.066(2) 0.0181(19) 0.0313(19) -0.0018(18)
F6 0.0371(18) 0.063(2) 0.093(3) 0.000(2) 0.0317(19) -0.0041(16)
P2 0.0415(8) 0.0503(9) 0.0452(8) 0.0022(7) 0.0097(7) 0.0066(7)
F7 0.0454(18) 0.057(2) 0.0456(18) 0.0012(15) 0.0150(15) 0.0097(16)
F8 0.112(4) 0.138(5) 0.077(3) -0.051(3) 0.005(3) 0.019(4)
F9 0.084(3) 0.085(3) 0.123(4) 0.050(3) -0.002(3) -0.007(3)
F10 0.091(4) 0.152(5) 0.116(4) -0.057(4) 0.041(3) 0.037(4)
F11 0.068(3) 0.139(5) 0.127(4) 0.074(4) 0.005(3) -0.021(3)
F12 0.044(2) 0.118(4) 0.124(4) 0.028(3) 0.001(2) 0.011(2)
P3 0.0558(10) 0.0453(9) 0.0537(9) -0.0083(7) 0.0166(8) 0.0061(7)
F13 0.091(4) 0.215(8) 0.147(6) 0.022(6) -0.015(4) -0.064(5)
F14 0.372(13) 0.047(3) 0.182(7) 0.021(4) 0.176(8) 0.042(5)
F15 0.215(8) 0.131(5) 0.138(5) 0.035(4) 0.129(6) 0.011(5)
F16 0.224(8) 0.062(3) 0.146(6) -0.039(4) 0.009(5) 0.039(4)
F17 0.190(7) 0.165(6) 0.083(4) 0.015(4) 0.078(4) 0.067(5)
F18 0.072(4) 0.250(11) 0.231(9) 0.068(8) -0.033(5) -0.007(5)
C101 0.084(5) 0.069(5) 0.074(5) 0.005(4) 0.045(4) 0.004(4)
Cl1 0.0570(10) 0.0743(12) 0.0777(12) -0.0146(9) 0.0307(9) -0.0123(9)
Cl2 0.0763(12) 0.0894(13) 0.0552(10) 0.0078(9) 0.0319(9) 0.0157(10)
C102 0.132(9) 0.186(13) 0.089(7) 0.046(8) 0.064(7) 0.056(9)
Cl3 0.114(2) 0.142(3) 0.1064(19) 0.0414(18) 0.0324(16) 0.0520(19)
Cl4 0.326(6) 0.110(2) 0.207(4) -0.073(2) 0.209(4) -0.083(3)
Cl5A 0.118(4) 0.080(3) 0.119(4) 0.004(3) 0.086(3) 0.004(3)
Cl6A 0.222(9) 0.073(3) 0.084(3) -0.007(2) 0.054(4) -0.036(4)
Cl5B 0.26(3) 0.35(3) 0.33(3) -0.24(2) 0.23(2) -0.17(2)
Cl6B 0.194(17) 0.25(2) 0.181(14) 0.120(14) -0.019(12) -0.063(14)
C104 0.096(8) 0.191(14) 0.113(9) 0.021(9) 0.043(7) -0.021(8)
Cl7 0.1052(18) 0.145(2) 0.0879(16) 0.0064(16) 0.0489(14) -0.0136(17)
Cl81 0.113(7) 0.244(15) 0.123(8) -0.044(9) 0.085(5) -0.039(7)
Cl82 0.30(2) 0.185(14) 0.112(7) 0.008(8) 0.091(12) -0.127(13)
C105 0.141(9) 0.076(6) 0.114(8) 0.011(5) 0.066(7) -0.004(6)
Cl9 0.1109(19) 0.117(2) 0.0898(16) -0.0062(15) 0.0311(15) -0.0200(16)
Cl92 0.320(13) 0.104(4) 0.143(5) -0.031(3) 0.156(7) -0.036(5)
Cl91 0.156(9) 0.088(5) 0.083(4) -0.010(3) 0.052(5) -0.003(4)

loop_
_atom_type_symbol
_atom_type_description
_atom_type_scat_dispersion_real
_atom_type_scat_dispersion_imag
_atom_type_scat_source
C C 0.0033 0.0016 'International Tables Vol C Tables 4.2.6.8 and 6.1.1.4'
H H 0.0000 0.0000 'International Tables Vol C Tables 4.2.6.8 and 6.1.1.4'
N N 0.0061 0.0033 'International Tables Vol C Tables 4.2.6.8 and 6.1.1.4'
F F 0.0171 0.0103 'International Tables Vol C Tables 4.2.6.8 and 6.1.1.4'
P P 0.1023 0.0942 'International Tables Vol C Tables 4.2.6.8 and 6.1.1.4'
Ni Ni 0.3393 1.1124 'International Tables Vol C Tables 4.2.6.8 and 6.1.1.4'
Cl Cl 0.1484 0.1585 'International Tables Vol C Tables 4.2.6.8 and 6.1.1.4'

loop_
_geom_angle_atom_site_label_1
_geom_angle_atom_site_label_2
_geom_angle_atom_site_label_3
_geom_angle
_geom_angle_site_symmetry_1
_geom_angle_site_symmetry_3
_geom_angle_publ_flag
N4 Ni1 N3 173.51(17) . 2 ?
N4 Ni1 N6 87.65(17) . 2 ?
N3 Ni1 N6 91.91(16) 2 2 ?
N4 Ni1 N1 90.84(17) . . ?
N3 Ni1 N1 88.96(17) 2 . ?
N6 Ni1 N1 174.19(17) 2 . ?
N4 Ni1 Ni2 87.32(12) . . ?
N3 Ni1 Ni2 86.19(12) 2 . ?
N6 Ni1 Ni2 87.01(12) 2 . ?
N1 Ni1 Ni2 87.32(12) . . ?
N2 Ni2 N2 89.8(3) . 2 ?
N2 Ni2 N5 89.98(17) . . ?
N2 Ni2 N5 178.65(17) 2 . ?
N2 Ni2 N5 178.65(17) . 2 ?
N2 Ni2 N5 89.97(17) 2 2 ?
N5 Ni2 N5 90.3(2) . 2 ?
N2 Ni2 Ni1 90.90(12) . 2 ?
N2 Ni2 Ni1 89.56(12) 2 2 ?
N5 Ni2 Ni1 89.13(12) . 2 ?
N5 Ni2 Ni1 90.41(12) 2 2 ?
N2 Ni2 Ni1 89.56(12) . . ?
N2 Ni2 Ni1 90.90(12) 2 . ?
N5 Ni2 Ni1 90.41(12) . . ?
N5 Ni2 Ni1 89.13(12) 2 . ?
Ni1 Ni2 Ni1 179.35(5) 2 . ?
C5 N1 C1 120.3(4) . . ?
C5 N1 Ni1 119.9(3) . . ?
C1 N1 Ni1 119.6(4) . . ?
C5 N2 C6 125.7(4) . . ?
C5 N2 Ni2 117.2(3) . . ?
C6 N2 Ni2 117.0(3) . . ?
C6 N3 C10 119.6(4) . . ?
C6 N3 Ni1 121.3(3) . 2 ?
C10 N3 Ni1 119.1(3) . 2 ?
C11 N4 C15 119.2(4) . . ?
C11 N4 Ni1 120.3(4) . . ?
C15 N4 Ni1 120.4(3) . . ?
C16 N5 C15 125.7(4) . . ?
C16 N5 Ni2 116.2(3) . . ?
C15 N5 Ni2 117.5(3) . . ?
C20 N6 C16 120.1(4) . . ?
C20 N6 Ni1 119.7(3) . 2 ?
C16 N6 Ni1 119.6(3) . 2 ?
N1 C1 C2 121.6(5) . . ?
C1 C2 C3 119.1(6) . . ?
C4 C3 C2 119.5(5) . . ?
C3 C4 C5 120.2(5) . . ?
N1 C5 N2 115.6(4) . . ?
N1 C5 C4 119.1(5) . . ?
N2 C5 C4 125.0(5) . . ?
N3 C6 N2 115.3(4) . . ?
N3 C6 C7 119.6(5) . . ?
N2 C6 C7 125.1(5) . . ?
C8 C7 C6 120.3(5) . . ?
C7 C8 C9 119.4(5) . . ?
C10 C9 C8 119.1(5) . . ?
C9 C10 N3 122.0(5) . . ?
N4 C11 C12 121.8(5) . . ?
C11 C12 C13 119.2(5) . . ?
C14 C13 C12 119.5(5) . . ?
C13 C14 C15 120.5(5) . . ?
N4 C15 N5 115.7(4) . . ?
N4 C15 C14 119.7(4) . . ?
N5 C15 C14 124.4(4) . . ?
N5 C16 N6 115.8(4) . . ?
N5 C16 C17 124.6(4) . . ?
N6 C16 C17 119.2(4) . . ?
C18 C17 C16 119.7(5) . . ?
C17 C18 C19 120.2(5) . . ?
C20 C19 C18 118.8(5) . . ?
N6 C20 C19 122.0(5) . . ?
N9 Ni3 N12 89.22(17) 2_655 2_655 ?
N9 Ni3 N10 173.52(18) 2_655 . ?
N12 Ni3 N10 91.40(17) 2_655 . ?
N9 Ni3 N7 89.54(18) 2_655 . ?
N12 Ni3 N7 173.86(18) 2_655 . ?
N10 Ni3 N7 89.16(17) . . ?
N9 Ni3 Ni4 86.64(13) 2_655 . ?
N12 Ni3 Ni4 86.18(13) 2_655 . ?
N10 Ni3 Ni4 86.97(13) . . ?
N7 Ni3 Ni4 87.74(13) . . ?
N11 Ni4 N11 89.9(3) 2_655 . ?
N11 Ni4 N8 89.92(17) 2_655 2_655 ?
N11 Ni4 N8 179.6(2) . 2_655 ?
N11 Ni4 N8 179.6(2) 2_655 . ?
N11 Ni4 N8 89.91(17) . . ?
N8 Ni4 N8 90.3(3) 2_655 . ?
N11 Ni4 Ni3 90.46(13) 2_655 . ?
N11 Ni4 Ni3 90.28(13) . . ?
N8 Ni4 Ni3 90.00(13) 2_655 . ?
N8 Ni4 Ni3 89.26(13) . . ?
N11 Ni4 Ni3 90.28(13) 2_655 2_655 ?
N11 Ni4 Ni3 90.46(13) . 2_655 ?
N8 Ni4 Ni3 89.27(13) 2_655 2_655 ?
N8 Ni4 Ni3 90.00(13) . 2_655 ?
Ni3 Ni4 Ni3 178.96(5) . 2_655 ?
C21 N7 C25 120.2(4) . . ?
C21 N7 Ni3 120.7(4) . . ?
C25 N7 Ni3 119.0(3) . . ?
C26 N8 C25 126.1(4) . . ?
C26 N8 Ni4 116.4(3) . . ?
C25 N8 Ni4 117.5(3) . . ?
C30 N9 C26 119.8(5) . . ?
C30 N9 Ni3 119.9(4) . 2_655 ?
C26 N9 Ni3 120.1(3) . 2_655 ?
C31 N10 C35 118.6(4) . . ?
C31 N10 Ni3 121.1(3) . . ?
C35 N10 Ni3 120.3(3) . . ?
C35 N11 C36 126.3(4) . . ?
C35 N11 Ni4 117.8(3) . . ?
C36 N11 Ni4 115.7(3) . . ?
C40 N12 C36 119.8(4) . . ?
C40 N12 Ni3 119.2(4) . 2_655 ?
C36 N12 Ni3 120.5(3) . 2_655 ?
N7 C21 C22 122.4(6) . . ?
C21 C22 C23 118.1(6) . . ?
C24 C23 C22 120.2(6) . . ?
C23 C24 C25 119.7(6) . . ?
N7 C25 N8 116.3(4) . . ?
N7 C25 C24 119.3(5) . . ?
N8 C25 C24 124.2(5) . . ?
N8 C26 N9 116.2(4) . . ?
N8 C26 C27 123.8(5) . . ?
N9 C26 C27 119.7(5) . . ?
C28 C27 C26 119.8(6) . . ?
C27 C28 C29 120.0(6) . . ?
C30 C29 C28 118.1(6) . . ?
N9 C30 C29 122.5(6) . . ?
N10 C31 C32 123.2(5) . . ?
C31 C32 C33 119.0(6) . . ?
C32 C33 C34 119.7(5) . . ?
C33 C34 C35 119.3(5) . . ?
N10 C35 N11 115.5(4) . . ?
N10 C35 C34 120.1(5) . . ?
N11 C35 C34 124.2(5) . . ?
N12 C36 N11 115.6(4) . . ?
N12 C36 C37 120.0(5) . . ?
N11 C36 C37 124.2(5) . . ?
C38 C37 C36 119.8(5) . . ?
C39 C38 C37 119.1(5) . . ?
C40 C39 C38 119.7(5) . . ?
N12 C40 C39 121.5(5) . . ?
F4 P1 F3 89.8(2) . . ?
F4 P1 F2 177.6(2) . . ?
F3 P1 F2 90.2(2) . . ?
F4 P1 F6 91.5(2) . . ?
F3 P1 F6 91.6(2) . . ?
F2 P1 F6 91.0(2) . . ?
F4 P1 F5 89.9(2) . . ?
F3 P1 F5 177.5(2) . . ?
F2 P1 F5 89.9(2) . . ?
F6 P1 F5 91.0(2) . . ?
F4 P1 F1 88.68(18) . . ?
F3 P1 F1 88.23(18) . . ?
F2 P1 F1 88.90(18) . . ?
F6 P1 F1 179.8(2) . . ?
F5 P1 F1 89.25(19) . . ?
F11 P2 F8 91.6(4) . . ?
F11 P2 F10 88.7(4) . . ?
F8 P2 F10 177.0(3) . . ?
F11 P2 F9 176.8(3) . . ?
F8 P2 F9 90.0(4) . . ?
F10 P2 F9 89.6(4) . . ?
F11 P2 F12 92.2(3) . . ?
F8 P2 F12 89.4(3) . . ?
F10 P2 F12 93.6(3) . . ?
F9 P2 F12 90.5(3) . . ?
F11 P2 F7 89.6(2) . . ?
F8 P2 F7 89.4(2) . . ?
F10 P2 F7 87.6(2) . . ?
F9 P2 F7 87.6(2) . . ?
F12 P2 F7 177.8(3) . . ?
F13 P3 F18 178.1(5) . . ?
F13 P3 F15 89.2(5) . . ?
F18 P3 F15 92.7(5) . . ?
F13 P3 F16 88.6(5) . . ?
F18 P3 F16 91.5(5) . . ?
F15 P3 F16 90.8(4) . . ?
F13 P3 F14 90.2(5) . . ?
F18 P3 F14 89.6(6) . . ?
F15 P3 F14 91.5(4) . . ?
F16 P3 F14 177.5(5) . . ?
F13 P3 F17 91.1(4) . . ?
F18 P3 F17 86.9(5) . . ?
F15 P3 F17 177.0(4) . . ?
F16 P3 F17 92.2(4) . . ?
F14 P3 F17 85.5(4) . . ?
Cl2 C101 Cl1 109.8(4) . . ?
Cl4 C102 Cl3 109.5(7) . . ?
Cl6A C103 Cl5A 109.5(8) . . ?
Cl6B C203 Cl5B 109.4(8) . . ?
Cl81 C104 Cl82 22.8(12) . . ?
Cl81 C104 Cl7 119.7(9) . . ?
Cl82 C104 Cl7 108.6(13) . . ?
Cl92 C105 Cl9 107.6(6) . . ?
Cl92 C105 Cl91 55.4(5) . . ?
Cl9 C105 Cl91 105.8(5) . . ?

loop_
_geom_bond_atom_site_label_1
_geom_bond_atom_site_label_2
_geom_bond_distance
_geom_bond_site_symmetry_2
_geom_bond_publ_flag
Ni1 N4 1.925(4) . y
Ni1 N3 1.926(4) 2 y
Ni1 N6 1.931(4) 2 y
Ni1 N1 1.931(4) . y
Ni1 Ni2 2.2851(6) . y
Ni2 N2 1.878(4) . y
Ni2 N2 1.878(4) 2 y
Ni2 N5 1.893(4) . y
Ni2 N5 1.893(4) 2 y
Ni2 Ni1 2.2850(6) . y
N1 C5 1.357(6) . ?
N1 C1 1.360(7) . ?
N2 C5 1.376(6) . ?
N2 C6 1.375(6) . ?
N3 C6 1.362(6) . ?
N3 C10 1.368(7) . ?
N3 Ni1 1.926(4) 2 ?
N4 C11 1.358(6) . ?
N4 C15 1.369(6) . ?
N5 C16 1.361(6) . ?
N5 C15 1.382(6) . ?
N6 C20 1.359(6) . ?
N6 C16 1.364(6) . ?
N6 Ni1 1.931(4) 2 ?
C1 C2 1.366(8) . ?
C2 C3 1.391(9) . ?
C3 C4 1.365(8) . ?
C4 C5 1.407(7) . ?
C6 C7 1.394(7) . ?
C7 C8 1.370(8) . ?
C8 C9 1.395(9) . ?
C9 C10 1.356(8) . ?
C11 C12 1.371(8) . ?
C12 C13 1.382(9) . ?
C13 C14 1.364(8) . ?
C14 C15 1.389(7) . ?
C16 C17 1.415(7) . ?
C17 C18 1.366(7) . ?
C18 C19 1.391(8) . ?
C19 C20 1.369(7) . ?
Ni3 N9 1.927(4) 2_655 y
Ni3 N12 1.928(4) 2_655 y
Ni3 N10 1.930(4) . y
Ni3 N7 1.934(4) . y
Ni3 Ni4 2.2885(7) . y
Ni4 N11 1.871(4) 2_655 y
Ni4 N11 1.871(4) . y
Ni4 N8 1.883(4) 2_655 y
Ni4 N8 1.883(4) . y
Ni4 Ni3 2.2886(7) 2_655 y
N7 C21 1.349(7) . ?
N7 C25 1.366(7) . ?
N8 C26 1.361(7) . ?
N8 C25 1.364(7) . ?
N9 C30 1.351(7) . ?
N9 C26 1.364(7) . ?
N9 Ni3 1.927(4) 2_655 ?
N10 C31 1.351(7) . ?
N10 C35 1.367(6) . ?
N11 C35 1.375(6) . ?
N11 C36 1.374(6) . ?
N12 C40 1.361(6) . ?
N12 C36 1.364(7) . ?
N12 Ni3 1.927(4) 2_655 ?
C21 C22 1.376(8) . ?
C22 C23 1.396(10) . ?
C23 C24 1.372(9) . ?
C24 C25 1.410(7) . ?
C26 C27 1.408(7) . ?
C27 C28 1.376(9) . ?
C28 C29 1.392(10) . ?
C29 C30 1.385(8) . ?
C31 C32 1.352(8) . ?
C32 C33 1.378(9) . ?
C33 C34 1.380(8) . ?
C34 C35 1.399(7) . ?
C36 C37 1.402(7) . ?
C37 C38 1.388(8) . ?
C38 C39 1.384(8) . ?
C39 C40 1.377(7) . ?
P1 F4 1.589(4) . y
P1 F3 1.592(4) . y
P1 F2 1.590(4) . y
P1 F6 1.593(3) . y
P1 F5 1.595(4) . y
P1 F1 1.646(3) . y
P2 F11 1.550(5) . y
P2 F8 1.561(5) . y
P2 F10 1.567(5) . y
P2 F9 1.571(5) . y
P2 F12 1.573(4) . y
P2 F7 1.654(4) . y
P3 F13 1.515(6) . y
P3 F18 1.527(7) . y
P3 F15 1.534(5) . y
P3 F16 1.542(5) . y
P3 F14 1.548(5) . y
P3 F17 1.597(6) . y
C101 Cl2 1.753(7) . ?
C101 Cl1 1.769(8) . ?
C102 Cl4 1.729(11) . ?
C102 Cl3 1.808(12) . ?
C103 Cl6A 1.722(13) . ?
C103 Cl5A 1.763(11) . ?
C203 Cl6B 1.722(13) . ?
C203 Cl5B 1.763(11) . ?
C104 Cl81 1.579(18) . ?
C104 Cl82 1.717(19) . ?
C104 Cl7 1.755(11) . ?
C105 Cl92 1.651(11) . ?
C105 Cl9 1.782(10) . ?
C105 Cl91 1.986(14) . ?
